data_1536649
loop_
_publ_author_name
'Eisenmann, B.'
'Jakowski, M.'
'Schaefer, H.'

_publ_section_title
;
 Neue ternaere Varianten der Tl Se-Struktur: zur Kenntnis von Ba Al2
 Te4(II), Sr Ga2 Te4, Sr In2 Te4 und Ba In2 Te4
;
_journal_name_full 'Revue de Chimie Minerale'
_journal_page_first 263
_journal_page_last 273
_journal_volume 19
_journal_year 1982
_chemical_formula_sum 'Al2 Ba Te4'
_chemical_name_systematic 'Ba Al2 Te4'
_space_group_IT_number 125
_symmetry_space_group_name_Hall '-P 4a 2b'
_symmetry_space_group_name_H-M 'P 4/n b m :2'
_cell_angle_alpha 90
_cell_angle_beta 90
_cell_angle_gamma 90
_cell_formula_units_Z 2
_cell_length_a 8.516
_cell_length_b 8.516
_cell_length_c 6.713
_cell_volume 486.842
_citation_journal_id_ASTM RVCMA8
_cod_data_source_file Eisenmann_RVCMA8_1982_59.cif
_cod_data_source_block Al2Ba1Te4
_cod_original_cell_volume 486.8419
_cod_original_formula_sum 'Al2 Ba1 Te4'
_cod_database_code 1536649

loop_
_symmetry_equiv_pos_as_xyz
x,y,z
-y+1/2,x,z
-x+1/2,-y+1/2,z
y,-x+1/2,z
x,-y+1/2,-z
y,x,-z
-x+1/2,y,-z
-y+1/2,-x+1/2,-z
-x,-y,-z
y-1/2,-x,-z
x-1/2,y-1/2,-z
-y,x-1/2,-z
-x,y-1/2,z
-y,-x,z
x-1/2,-y,z
y-1/2,x-1/2,z

loop_
_atom_site_label
_atom_site_type_symbol
_atom_site_fract_x
_atom_site_fract_y
_atom_site_fract_z
_atom_site_occupancy
_atom_site_U_iso_or_equiv
Ba1 Ba+2 0.25 0.25 0 1 0.0
Te1 Te-2 0.918 0.082 0.7484 1 0.0
Al1 Al+3 0.75 0.25 0 1 0.0
Al2 Al+3 0.75 0.25 0.5 1 0.0
